data_4345845
loop_
_publ_author_name
'Jimenez, Jorge'
'Chakraborty, Indranil'
'Del Cid, Anthony M.'
'Mascharak, Pradip K.'

_publ_section_title
;
 Five- and Six-Coordinated Silver(I) Complexes Derived from
 2,6-(Pyridyl)iminodiadamantanes: Sustained Release of Bioactive Silver
 toward Bacterial Eradication.
;
_journal_issue 9
_journal_name_full 'Inorganic chemistry'
_journal_page_first 4784
_journal_page_last 4787
_journal_paper_doi 10.1021/acs.inorgchem.7b00621
_journal_volume 56
_journal_year 2017
_chemical_formula_moiety '3(C42 H58 Ag N18), 4(C1 F3 O3 S1)'
_chemical_formula_sum 'C130 H174 Ag3 F12 N54 O12 S4'
_chemical_formula_weight 3365.07
_space_group_crystal_system cubic
_space_group_IT_number 217
_space_group_name_Hall 'I -4 2 3'
_space_group_name_H-M_alt 'I -4 3 m'
_symmetry_space_group_name_Hall 'I -4 2 3'
_symmetry_space_group_name_H-M 'I -4 3 m'
_atom_sites_solution_hydrogens mixed
_atom_sites_solution_primary dual
_atom_sites_solution_secondary difmap
_audit_creation_date 2017-01-15
_audit_creation_method
;
Olex2 1.2
(compiled Dec 12 2016 15:38:10 for OlexSys, GUI svn.r5292)
;
_cell_angle_alpha 90
_cell_angle_beta 90
_cell_angle_gamma 90
_cell_formula_units_Z 2
_cell_length_a 20.597(4)
_cell_length_b 20.597(4)
_cell_length_c 20.597(4)
_cell_measurement_reflns_used 6061
_cell_measurement_temperature 296(2)
_cell_measurement_theta_max 19.97
_cell_measurement_theta_min 2.42
_cell_volume 8738(3)
_computing_cell_refinement 'Bruker SAINT'
_computing_data_collection 'Bruker APEX2'
_computing_data_reduction 'Bruker SAINT'
_computing_molecular_graphics 'Olex2 (Dolomanov et al., 2009)'
_computing_publication_material 'Olex2 (Dolomanov et al., 2009)'
_computing_structure_refinement 'ShelXL (Sheldrick, 2015)'
_computing_structure_solution 'SHELXT 2014/5 (Sheldrick, 2014)'
_diffrn_ambient_temperature 296.15
_diffrn_measured_fraction_theta_full 0.985
_diffrn_measured_fraction_theta_max 0.985
_diffrn_measurement_device_type 'Bruker APEX-II CCD'
_diffrn_measurement_method '\w scans'
_diffrn_radiation_type MoK\a
_diffrn_radiation_wavelength 0.71073
_diffrn_reflns_av_R_equivalents 0.0571
_diffrn_reflns_av_unetI/netI 0.0199
_diffrn_reflns_Laue_measured_fraction_full 0.985
_diffrn_reflns_Laue_measured_fraction_max 0.985
_diffrn_reflns_limit_h_max 23
_diffrn_reflns_limit_h_min -24
_diffrn_reflns_limit_k_max 24
_diffrn_reflns_limit_k_min -24
_diffrn_reflns_limit_l_max 24
_diffrn_reflns_limit_l_min -24
_diffrn_reflns_number 27427
_diffrn_reflns_point_group_measured_fraction_full 0.989
_diffrn_reflns_point_group_measured_fraction_max 0.989
_diffrn_reflns_theta_full 25.133
_diffrn_reflns_theta_max 25.133
_diffrn_reflns_theta_min 3.426
_exptl_absorpt_coefficient_mu 0.460
_exptl_absorpt_correction_T_max 0.7451
_exptl_absorpt_correction_T_min 0.6699
_exptl_absorpt_correction_type multi-scan
_exptl_absorpt_process_details SADABS
_exptl_crystal_colour colorless
_exptl_crystal_density_diffrn 1.279
_exptl_crystal_description needle
_exptl_crystal_F_000 3482
_exptl_crystal_size_max 0.10
_exptl_crystal_size_mid 0.06
_exptl_crystal_size_min 0.05
_refine_diff_density_max 0.303
_refine_diff_density_min -0.278
_refine_diff_density_rms 0.029
_refine_ls_abs_structure_details
;
 Refined as an inversion twin.
;
_refine_ls_abs_structure_Flack 0.00(6)
_refine_ls_extinction_method none
_refine_ls_goodness_of_fit_ref 1.042
_refine_ls_hydrogen_treatment mixed
_refine_ls_matrix_type full
_refine_ls_number_parameters 108
_refine_ls_number_reflns 1459
_refine_ls_number_restraints 0
_refine_ls_restrained_S_all 1.042
_refine_ls_R_factor_all 0.0429
_refine_ls_R_factor_gt 0.0301
_refine_ls_shift/su_max 0.000
_refine_ls_shift/su_mean 0.000
_refine_ls_structure_factor_coef Fsqd
_refine_ls_weighting_details 'w=1/[\s^2^(Fo^2^)+(0.0318P)^2^+3.8807P] where P=(Fo^2^+2Fc^2^)/3'
_refine_ls_weighting_scheme calc
_refine_ls_wR_factor_gt 0.0648
_refine_ls_wR_factor_ref 0.0700
_reflns_Friedel_coverage 0.842
_reflns_Friedel_fraction_full 0.993
_reflns_Friedel_fraction_max 0.993
_reflns_number_gt 1201
_reflns_number_total 1459
_reflns_threshold_expression 'I > 2\s(I)'
_cod_data_source_file ic7b00621_si_002.cif
_cod_data_source_block xsc1731_0m
_cod_depositor_comments
;
The following automatic conversions were performed:

'_atom_sites_solution_secondary' value 'diffmap' was changed to
'difmap'.

Automatic conversion script
Id: cif_fix_values 4973 2017-02-22 13:04:09Z antanas 
;
_cod_original_cell_volume 8738(5)
_cod_database_code 4345845
_shelx_shelxl_version_number 2016/6
_shelx_space_group_comment
;
The symmetry employed for this shelxl refinement is uniquely defined
by the following loop, which should always be used as a source of
symmetry information in preference to the above space-group names.
They are only intended as comments.
;
_olex2_refinement_description
;
1. Twinned data refinement
 Scales: 1.00(6) 0.00(6)
2. Fixed Uiso
 At 1.2 times of:
  All C(H) groups, All C(H,H) groups
3.a Secondary CH2 refined with riding coordinates:
 C6(H6A,H6B), C7(H7A,H7B), C8(H8A,H8B)
3.b Aromatic/amide H refined with riding coordinates:
 C1(H1), C2(H2), C3(H3)
;
_olex2_submission_special_instructions 'No special instructions were received'

loop_
_space_group_symop_operation_xyz
'x, y, z'
'y, -x, -z'
'-x, -y, z'
'-y, x, -z'
'x, -y, -z'
'-y, -x, z'
'-x, y, -z'
'y, x, z'
'z, x, y'
'x, -z, -y'
'-z, -x, y'
'-x, z, -y'
'z, -x, -y'
'-x, -z, y'
'-z, x, -y'
'x, z, y'
'y, z, x'
'z, y, x'
'z, -y, -x'
'-z, -y, x'
'-z, y, -x'
'y, -z, -x'
'-y, -z, x'
'-y, z, -x'
'x+1/2, y+1/2, z+1/2'
'y+1/2, -x+1/2, -z+1/2'
'-x+1/2, -y+1/2, z+1/2'
'-y+1/2, x+1/2, -z+1/2'
'x+1/2, -y+1/2, -z+1/2'
'-y+1/2, -x+1/2, z+1/2'
'-x+1/2, y+1/2, -z+1/2'
'y+1/2, x+1/2, z+1/2'
'z+1/2, x+1/2, y+1/2'
'x+1/2, -z+1/2, -y+1/2'
'-z+1/2, -x+1/2, y+1/2'
'-x+1/2, z+1/2, -y+1/2'
'z+1/2, -x+1/2, -y+1/2'
'-x+1/2, -z+1/2, y+1/2'
'-z+1/2, x+1/2, -y+1/2'
'x+1/2, z+1/2, y+1/2'
'y+1/2, z+1/2, x+1/2'
'z+1/2, y+1/2, x+1/2'
'z+1/2, -y+1/2, -x+1/2'
'-z+1/2, -y+1/2, x+1/2'
'-z+1/2, y+1/2, -x+1/2'
'y+1/2, -z+1/2, -x+1/2'
'-y+1/2, -z+1/2, x+1/2'
'-y+1/2, z+1/2, -x+1/2'

loop_
_atom_site_label
_atom_site_type_symbol
_atom_site_fract_x
_atom_site_fract_y
_atom_site_fract_z
_atom_site_U_iso_or_equiv
_atom_site_adp_type
_atom_site_occupancy
_atom_site_site_symmetry_order
_atom_site_calc_flag
_atom_site_refinement_flags_posn
_atom_site_refinement_flags_adp
_atom_site_refinement_flags_occupancy
Ag1 Ag 0.500000 0.000000 0.500000 0.0680(3) Uani 1 8 d S T P
N1 N 0.500000 0.1156(2) 0.500000 0.0440(11) Uani 1 4 d S T P
N2 N 0.41549(13) 0.05108(18) 0.41549(13) 0.0441(9) Uani 1 2 d S T P
N3 N 0.28649(13) 0.0150(2) 0.28649(13) 0.0582(14) Uani 1 2 d S T P
N4 N 0.28688(18) -0.06840(17) 0.37084(17) 0.0695(10) Uani 1 1 d . . .
C1 C 0.4589(2) 0.2157(3) 0.4589(2) 0.123(4) Uani 1 2 d S T P
H1 H 0.431005 0.237523 0.431005 0.148 Uiso 1 2 calc RS T P
C2 C 0.500000 0.2492(5) 0.500000 0.168(7) Uani 1 4 d S T P
H2 H 0.500000 0.294324 0.500000 0.202 Uiso 1 4 calc RS T P
C3 C 0.41633(17) 0.1130(2) 0.41633(17) 0.0506(12) Uani 1 2 d S T P
H3 H 0.388843 0.135960 0.388843 0.061 Uiso 1 2 calc RS T P
C4 C 0.37167(15) 0.0171(2) 0.37167(15) 0.0429(12) Uani 1 2 d S T P
C5 C 0.32772(17) 0.0582(3) 0.32772(17) 0.0517(12) Uani 1 2 d S T P
H5 H 0.3559(18) 0.0898(19) 0.2997(19) 0.062 Uiso 1 1 d R . .
C6 C 0.2474(2) -0.0276(2) 0.3296(2) 0.0730(13) Uani 1 1 d . . .
H6A H 0.219677 -0.000804 0.356572 0.088 Uiso 1 1 calc R . .
H6B H 0.219673 -0.054923 0.303079 0.088 Uiso 1 1 calc R . .
C7 C 0.3294(3) -0.1080(3) 0.3294(3) 0.087(2) Uani 1 2 d S T P
H7A H 0.302830 -0.136427 0.302829 0.104 Uiso 1 2 calc RS T P
H7B H 0.356643 -0.135025 0.356643 0.104 Uiso 1 2 calc RS T P
C8 C 0.41281(18) -0.02735(19) 0.3275(2) 0.0604(10) Uani 1 1 d . . .
H8A H 0.440405 -0.000954 0.299931 0.073 Uiso 1 1 calc R . .
H8B H 0.440509 -0.054622 0.354075 0.073 Uiso 1 1 calc R . .
C12 C 0.46065(19) 0.1491(3) 0.46065(19) 0.0592(14) Uani 1 2 d S T P
S1 S 0.31307(13) 0.31307(13) 0.31307(13) 0.0976(12) Uani 1 6 d S T P
F1 F 0.3513(2) 0.3513(2) 0.4251(3) 0.164(2) Uani 1 2 d S T P
O1 O 0.3320(2) 0.2471(3) 0.3320(2) 0.130(2) Uani 1 2 d S T P
C11 C 0.3640(5) 0.3640(5) 0.3640(5) 0.104(5) Uani 1 6 d S T P

loop_
_atom_site_aniso_label
_atom_site_aniso_U_11
_atom_site_aniso_U_22
_atom_site_aniso_U_33
_atom_site_aniso_U_23
_atom_site_aniso_U_13
_atom_site_aniso_U_12
Ag1 0.0831(4) 0.0379(4) 0.0831(4) 0.000 0.000 0.000
N1 0.0466(17) 0.039(2) 0.0466(17) 0.000 -0.010(4) 0.000
N2 0.0433(14) 0.046(2) 0.0433(14) -0.0014(13) -0.0014(19) -0.0014(13)
N3 0.0489(14) 0.077(4) 0.0489(14) -0.0100(16) -0.004(2) -0.0100(16)
N4 0.073(2) 0.073(2) 0.063(2) -0.0038(19) 0.0086(19) -0.0301(19)
C1 0.159(5) 0.051(4) 0.159(5) 0.003(2) -0.114(6) 0.003(2)
C2 0.230(11) 0.045(5) 0.230(11) 0.000 -0.110(17) 0.000
C3 0.0516(19) 0.049(3) 0.0516(19) 0.0041(16) -0.011(2) 0.0041(16)
C4 0.0377(15) 0.053(4) 0.0377(15) -0.0034(14) 0.0010(19) -0.0034(14)
C5 0.0451(18) 0.065(4) 0.0451(18) -0.0010(19) 0.000(2) -0.0010(19)
C6 0.045(2) 0.105(3) 0.069(2) -0.025(2) 0.007(2) -0.021(2)
C7 0.099(3) 0.062(4) 0.099(3) -0.022(3) -0.008(4) -0.022(3)
C8 0.047(2) 0.072(3) 0.062(2) -0.0171(19) 0.0059(19) 0.0006(18)
C12 0.068(2) 0.041(3) 0.068(2) 0.0010(17) -0.017(3) 0.0010(17)
S1 0.0976(12) 0.0976(12) 0.0976(12) 0.0360(15) 0.0360(15) 0.0360(15)
F1 0.199(4) 0.199(4) 0.095(4) 0.013(3) 0.013(3) 0.025(5)
O1 0.154(3) 0.083(4) 0.154(3) 0.036(3) 0.053(4) 0.036(3)
C11 0.104(5) 0.104(5) 0.104(5) 0.025(6) 0.025(6) 0.025(6)

loop_
_atom_type_symbol
_atom_type_description
_atom_type_scat_dispersion_real
_atom_type_scat_dispersion_imag
_atom_type_scat_source
C C 0.0033 0.0016 'International Tables Vol C Tables 4.2.6.8 and 6.1.1.4'
H H 0.0000 0.0000 'International Tables Vol C Tables 4.2.6.8 and 6.1.1.4'
Ag Ag -0.8971 1.1015 'International Tables Vol C Tables 4.2.6.8 and 6.1.1.4'
F F 0.0171 0.0103 'International Tables Vol C Tables 4.2.6.8 and 6.1.1.4'
N N 0.0061 0.0033 'International Tables Vol C Tables 4.2.6.8 and 6.1.1.4'
O O 0.0106 0.0060 'International Tables Vol C Tables 4.2.6.8 and 6.1.1.4'
S S 0.1246 0.1234 'International Tables Vol C Tables 4.2.6.8 and 6.1.1.4'

loop_
_geom_angle_atom_site_label_1
_geom_angle_atom_site_label_2
_geom_angle_atom_site_label_3
_geom_angle
_geom_angle_site_symmetry_1
_geom_angle_site_symmetry_3
N1 Ag1 N1 180.0 3_655 .
C12 N1 Ag1 121.1(3) 7_656 .
C12 N1 Ag1 121.1(3) . .
C12 N1 C12 117.9(5) . 7_656
C3 N2 C4 119.8(4) . .
C6 N3 C5 108.7(3) . .
C6 N3 C5 108.7(3) 18 .
C6 N3 C6 107.4(5) . 18
C6 N4 C7 108.4(4) . .
C6 N4 C8 109.4(3) . 18
C7 N4 C8 108.8(4) . 18
C2 C1 H1 121.0 . .
C12 C1 H1 121.0 . .
C12 C1 C2 117.9(6) . .
C1 C2 C1 120.0(8) . 7_656
C1 C2 H2 120.0 7_656 .
C1 C2 H2 120.0 . .
N2 C3 H3 119.5 . .
N2 C3 C12 121.1(4) . .
C12 C3 H3 119.5 . .
N2 C4 C5 117.9(4) . .
N2 C4 C8 108.1(3) . .
N2 C4 C8 108.1(3) . 18
C5 C4 C8 107.6(3) . .
C5 C4 C8 107.6(3) . 18
C8 C4 C8 107.1(4) . 18
N3 C5 C4 110.0(4) . .
N3 C5 H5 112(2) . .
C4 C5 H5 110(2) . .
N3 C6 H6A 109.0 . .
N3 C6 H6B 109.0 . .
N4 C6 N3 113.0(3) . .
N4 C6 H6A 109.0 . .
N4 C6 H6B 109.0 . .
H6A C6 H6B 107.8 . .
N4 C7 N4 112.6(6) . 18
N4 C7 H7A 109.1 . .
N4 C7 H7A 109.1 18 .
N4 C7 H7B 109.1 18 .
N4 C7 H7B 109.1 . .
H7A C7 H7B 107.8 . .
N4 C8 C4 110.7(3) 18 .
N4 C8 H8A 109.5 18 .
N4 C8 H8B 109.5 18 .
C4 C8 H8A 109.5 . .
C4 C8 H8B 109.5 . .
H8A C8 H8B 108.1 . .
N1 C12 C1 123.1(5) . .
N1 C12 C3 119.0(4) . .
C1 C12 C3 117.9(5) . .
O1 S1 O1 114.9(3) . 8
O1 S1 O1 114.9(3) 8 9
O1 S1 O1 114.9(3) . 9
O1 S1 C11 103.2(3) . .
O1 S1 C11 103.2(3) 9 .
O1 S1 C11 103.2(3) 8 .
F1 C11 S1 108.9(8) 9 .
F1 C11 S1 108.9(8) 16 .
F1 C11 S1 108.9(8) . .
F1 C11 F1 110.1(8) 16 .
F1 C11 F1 110.1(8) 16 9
F1 C11 F1 110.1(8) 9 .

loop_
_geom_bond_atom_site_label_1
_geom_bond_atom_site_label_2
_geom_bond_distance
_geom_bond_site_symmetry_2
Ag1 N1 2.381(4) 3_655
Ag1 N1 2.381(4) .
N1 C12 1.338(6) 7_656
N1 C12 1.338(6) .
N2 C3 1.276(6) .
N2 C4 1.455(6) .
N3 C5 1.495(7) .
N3 C6 1.485(5) 18
N3 C6 1.485(5) .
N4 C6 1.445(6) .
N4 C7 1.470(5) .
N4 C8 1.470(5) 18
C1 H1 0.9300 .
C1 C2 1.381(8) .
C1 C12 1.371(8) .
C2 H2 0.9300 .
C3 H3 0.9300 .
C3 C12 1.490(7) .
C4 C5 1.534(8) .
C4 C8 1.544(4) 18
C4 C8 1.544(4) .
C5 H5 1.05(4) .
C6 H6A 0.9700 .
C6 H6B 0.9700 .
C7 H7A 0.9700 .
C7 H7B 0.9700 .
C8 H8A 0.9700 .
C8 H8B 0.9700 .
S1 O1 1.467(5) .
S1 O1 1.467(5) 9
S1 O1 1.467(5) 8
S1 C11 1.817(18) .
F1 C11 1.313(7) .

loop_
_twin_individual_id
_twin_individual_mass_fraction_refined
1 1.00(6)
2 0.00(6)
